data_1513543
loop_
_publ_author_name
'Xu, Ke'
'Cheng, Bin'
'Li, Yun'
'Xu, Tingting'
'Yu, Cunming'
'Zhang, Jun'
'Ma, Zhiqiang'
'Zhai, Hongbin'

_publ_section_title
;
 Stereocontrolled total syntheses of (+-)-fawcettimine, (+-)-lycoflexine,
 and (+-)-lycoflexine N-oxide
;
_journal_coden_ASTM ORLEF7
_journal_issue 1
_journal_name_full 'Organic Letters'
_journal_page_first 196
_journal_page_last 199
_journal_paper_doi 10.1021/ol403185g
_journal_volume 16
_journal_year 2014
_chemical_formula_sum 'C18 H26 O4'
_chemical_formula_weight 306.39
_space_group_IT_number 2
_symmetry_cell_setting triclinic
_symmetry_space_group_name_Hall '-P 1'
_symmetry_space_group_name_H-M 'P -1'
_atom_sites_solution_hydrogens geom
_atom_sites_solution_primary direct
_atom_sites_solution_secondary difmap
_audit_creation_method SHELXL-97
_cell_angle_alpha 81.878(7)
_cell_angle_beta 87.849(7)
_cell_angle_gamma 61.655(7)
_cell_formula_units_Z 4
_cell_length_a 8.326(7)
_cell_length_b 8.643(7)
_cell_length_c 25.63(2)
_cell_measurement_reflns_used 3170
_cell_measurement_temperature 296(2)
_cell_measurement_theta_max 24.43
_cell_measurement_theta_min 2.41
_cell_volume 1606(2)
_computing_cell_refinement 'Bruker SAINT'
_computing_data_collection 'Bruker APEX2'
_computing_data_reduction 'Bruker SAINT'
_computing_molecular_graphics 'Bruker SHELXTL'
_computing_publication_material 'Bruker SHELXTL'
_computing_structure_refinement 'SHELXL-97 (Sheldrick, 2008)'
_computing_structure_solution 'SHELXS-97 (Sheldrick, 2008)'
_diffrn_ambient_temperature 296(2)
_diffrn_measured_fraction_theta_full 0.983
_diffrn_measured_fraction_theta_max 0.983
_diffrn_measurement_device_type 'Bruker APEX-II CCD'
_diffrn_measurement_method '\f and \w scans'
_diffrn_radiation_monochromator graphite
_diffrn_radiation_source 'fine-focus sealed tube'
_diffrn_radiation_type MoK\a
_diffrn_radiation_wavelength 0.71073
_diffrn_reflns_av_R_equivalents 0.0264
_diffrn_reflns_av_sigmaI/netI 0.0450
_diffrn_reflns_limit_h_max 10
_diffrn_reflns_limit_h_min -10
_diffrn_reflns_limit_k_max 10
_diffrn_reflns_limit_k_min -10
_diffrn_reflns_limit_l_max 30
_diffrn_reflns_limit_l_min -31
_diffrn_reflns_number 11607
_diffrn_reflns_theta_full 25.50
_diffrn_reflns_theta_max 25.50
_diffrn_reflns_theta_min 2.41
_exptl_absorpt_coefficient_mu 0.088
_exptl_absorpt_correction_T_max 0.9818
_exptl_absorpt_correction_T_min 0.9775
_exptl_absorpt_correction_type multi-scan
_exptl_absorpt_process_details SADABS
_exptl_crystal_colour colorless
_exptl_crystal_density_diffrn 1.267
_exptl_crystal_density_method 'not measured'
_exptl_crystal_description block
_exptl_crystal_F_000 664
_exptl_crystal_size_max 0.26
_exptl_crystal_size_mid 0.25
_exptl_crystal_size_min 0.21
_refine_diff_density_max 0.266
_refine_diff_density_min -0.221
_refine_diff_density_rms 0.045
_refine_ls_extinction_method none
_refine_ls_goodness_of_fit_ref 1.033
_refine_ls_hydrogen_treatment constr
_refine_ls_matrix_type full
_refine_ls_number_parameters 399
_refine_ls_number_reflns 5897
_refine_ls_number_restraints 0
_refine_ls_restrained_S_all 1.033
_refine_ls_R_factor_all 0.0836
_refine_ls_R_factor_gt 0.0530
_refine_ls_shift/su_max 0.000
_refine_ls_shift/su_mean 0.000
_refine_ls_structure_factor_coef Fsqd
_refine_ls_weighting_details 'calc w=1/[\s^2^(Fo^2^)+(0.0617P)^2^+0.2918P] where P=(Fo^2^+2Fc^2^)/3'
_refine_ls_weighting_scheme calc
_refine_ls_wR_factor_gt 0.1207
_refine_ls_wR_factor_ref 0.1365
_reflns_number_gt 3916
_reflns_number_total 5897
_reflns_threshold_expression >2sigma(I)
_cod_data_source_file ol403185g_si_002.cif
_cod_data_source_block p-1
_cod_depositor_comments
;
The following automatic conversions were performed:

'_symmetry_cell_setting' value 'Triclinic' changed to 'triclinic'
according to
/usr/data/users/saulius/automatic-downloads/current/ACS/lib/dictionaries/cif_core.dic
dictionary named 'cif_core.dic' version 2.4.2 from 2011-04-26.

Automatic conversion script
Id: cif_fix_values 2281 2013-09-26 08:29:07Z andrius 

 Updated bibliographic information.

 Antanas Vaitkus,
 2019-09-20
;
_cod_original_sg_symbol_H-M P-1
_cod_database_code 1513543

loop_
_symmetry_equiv_pos_as_xyz
'x, y, z'
'-x, -y, -z'

loop_
_atom_site_label
_atom_site_type_symbol
_atom_site_fract_x
_atom_site_fract_y
_atom_site_fract_z
_atom_site_U_iso_or_equiv
_atom_site_adp_type
_atom_site_occupancy
_atom_site_symmetry_multiplicity
_atom_site_calc_flag
_atom_site_refinement_flags
C1 C 0.3267(3) 0.3623(3) 0.09590(8) 0.0317(5) Uani 1 1 d .
C2 C 0.2501(3) 0.2311(3) 0.09356(7) 0.0295(5) Uani 1 1 d .
C3 C 0.0932(3) 0.2646(3) 0.13265(8) 0.0336(5) Uani 1 1 d .
H3 H 0.0242 0.2101 0.1205 0.040 Uiso 1 1 calc R
C4 C -0.0435(3) 0.4598(3) 0.13412(9) 0.0429(6) Uani 1 1 d .
H4A H -0.1192 0.4681 0.1644 0.051 Uiso 1 1 calc R
H4B H -0.1226 0.5042 0.1027 0.051 Uiso 1 1 calc R
C5 C 0.0447(3) 0.5783(3) 0.13720(9) 0.0383(5) Uani 1 1 d .
H5 H 0.1136 0.5403 0.1709 0.046 Uiso 1 1 calc R
C6 C 0.1783(3) 0.5537(3) 0.09304(8) 0.0386(5) Uani 1 1 d .
H6A H 0.1125 0.5904 0.0593 0.046 Uiso 1 1 calc R
H6B H 0.2340 0.6290 0.0953 0.046 Uiso 1 1 calc R
C7 C 0.5925(4) 0.3357(5) 0.13071(11) 0.0713(9) Uani 1 1 d .
H7A H 0.7003 0.2333 0.1475 0.086 Uiso 1 1 calc R
H7B H 0.5830 0.4414 0.1425 0.086 Uiso 1 1 calc R
C8 C 0.6040(4) 0.3485(4) 0.07340(11) 0.0686(8) Uani 1 1 d .
H8A H 0.6028 0.4589 0.0588 0.082 Uiso 1 1 calc R
H8B H 0.7160 0.2505 0.0637 0.082 Uiso 1 1 calc R
C9 C 0.1756(3) 0.2552(3) 0.03685(8) 0.0400(5) Uani 1 1 d .
H9A H 0.0572 0.3604 0.0318 0.048 Uiso 1 1 calc R
H9B H 0.2573 0.2738 0.0118 0.048 Uiso 1 1 calc R
C10 C 0.1571(3) 0.0988(3) 0.02567(8) 0.0446(6) Uani 1 1 d .
H10 H 0.0552 0.1166 0.0067 0.054 Uiso 1 1 calc R
C11 C 0.2837(4) -0.0629(3) 0.04247(8) 0.0469(6) Uani 1 1 d .
H11 H 0.2718 -0.1595 0.0352 0.056 Uiso 1 1 calc R
C12 C 0.4474(3) -0.0925(3) 0.07328(9) 0.0430(6) Uani 1 1 d .
H12A H 0.5343 -0.0802 0.0491 0.052 Uiso 1 1 calc R
H12B H 0.5056 -0.2129 0.0918 0.052 Uiso 1 1 calc R
C13 C 0.3999(3) 0.0376(3) 0.11338(8) 0.0321(5) Uani 1 1 d .
H13 H 0.5114 0.0434 0.1208 0.039 Uiso 1 1 calc R
C14 C 0.3364(3) -0.0183(3) 0.16659(8) 0.0350(5) Uani 1 1 d .
C15 C 0.1902(3) 0.1529(3) 0.18442(8) 0.0395(5) Uani 1 1 d .
H15A H 0.2442 0.2101 0.2020 0.047 Uiso 1 1 calc R
H15B H 0.1070 0.1308 0.2079 0.047 Uiso 1 1 calc R
C16 C 0.3031(4) -0.2506(3) 0.20948(9) 0.0564(7) Uani 1 1 d .
H16A H 0.3258 -0.3679 0.2038 0.068 Uiso 1 1 calc R
H16B H 0.2016 -0.2030 0.2328 0.068 Uiso 1 1 calc R
C17 C 0.4699(4) -0.2578(4) 0.23204(11) 0.0651(8) Uani 1 1 d .
H17A H 0.4566 -0.2466 0.2693 0.078 Uiso 1 1 calc R
H17B H 0.5767 -0.3695 0.2279 0.078 Uiso 1 1 calc R
C18 C -0.0967(3) 0.7737(3) 0.13512(10) 0.0535(7) Uani 1 1 d .
H18A H -0.0360 0.8425 0.1386 0.080 Uiso 1 1 calc R
H18B H -0.1791 0.7868 0.1634 0.080 Uiso 1 1 calc R
H18C H -0.1641 0.8146 0.1020 0.080 Uiso 1 1 calc R
C19 C 0.9506(3) 0.4545(3) 0.36857(8) 0.0401(5) Uani 1 1 d .
C20 C 0.8912(3) 0.5782(3) 0.41035(9) 0.0489(6) Uani 1 1 d .
H20A H 0.9030 0.6830 0.3971 0.059 Uiso 1 1 calc R
H20B H 0.9708 0.5187 0.4415 0.059 Uiso 1 1 calc R
C21 C 0.6941(3) 0.6341(3) 0.42535(10) 0.0526(6) Uani 1 1 d .
H21 H 0.6153 0.6946 0.3936 0.063 Uiso 1 1 calc R
C22 C 0.6760(4) 0.4686(4) 0.44575(9) 0.0535(7) Uani 1 1 d .
H22A H 0.5482 0.5043 0.4517 0.064 Uiso 1 1 calc R
H22B H 0.7415 0.4168 0.4795 0.064 Uiso 1 1 calc R
C23 C 0.7470(3) 0.3258(3) 0.40935(8) 0.0430(6) Uani 1 1 d .
H23 H 0.7617 0.2163 0.4308 0.052 Uiso 1 1 calc R
C24 C 0.9364(3) 0.2828(3) 0.38586(8) 0.0373(5) Uani 1 1 d .
C25 C 0.9473(4) 0.5942(5) 0.28409(13) 0.0899(11) Uani 1 1 d .
H25A H 0.8957 0.7219 0.2750 0.108 Uiso 1 1 calc R
H25B H 0.9523 0.5437 0.2522 0.108 Uiso 1 1 calc R
C26 C 1.1289(4) 0.5191(4) 0.30802(12) 0.0767(9) Uani 1 1 d .
H26A H 1.2206 0.4524 0.2840 0.092 Uiso 1 1 calc R
H26B H 1.1522 0.6126 0.3166 0.092 Uiso 1 1 calc R
C27 C 1.0897(3) 0.1612(3) 0.42830(9) 0.0494(6) Uani 1 1 d .
H27A H 1.2014 0.1648 0.4182 0.059 Uiso 1 1 calc R
H27B H 1.0549 0.2065 0.4617 0.059 Uiso 1 1 calc R
C28 C 1.1248(3) -0.0267(4) 0.43507(12) 0.0603(7) Uani 1 1 d .
H28 H 1.1433 -0.0902 0.4687 0.072 Uiso 1 1 calc R
C29 C 1.1296(4) -0.1029(4) 0.39361(13) 0.0662(8) Uani 1 1 d .
H29 H 1.1529 -0.2204 0.3979 0.079 Uiso 1 1 calc R
C30 C 1.0977(4) -0.0006(4) 0.33991(11) 0.0631(7) Uani 1 1 d .
H30A H 1.0686 -0.0608 0.3155 0.076 Uiso 1 1 calc R
H30B H 1.2090 0.0020 0.3287 0.076 Uiso 1 1 calc R
C31 C 0.9425(3) 0.1901(3) 0.33746(9) 0.0445(6) Uani 1 1 d .
H31 H 0.9614 0.2594 0.3065 0.053 Uiso 1 1 calc R
C32 C 0.7496(3) 0.2104(3) 0.33067(9) 0.0475(6) Uani 1 1 d .
C33 C 0.6063(4) 0.0501(4) 0.31896(11) 0.0674(8) Uani 1 1 d .
H33A H 0.4872 0.1183 0.3331 0.081 Uiso 1 1 calc R
H33B H 0.6267 -0.0694 0.3176 0.081 Uiso 1 1 calc R
C34 C 0.6221(5) 0.1372(4) 0.26558(11) 0.0768(9) Uani 1 1 d .
H34A H 0.7033 0.0493 0.2441 0.092 Uiso 1 1 calc R
H34B H 0.5035 0.2059 0.2476 0.092 Uiso 1 1 calc R
C35 C 0.6259(3) 0.3576(3) 0.36166(9) 0.0500(6) Uani 1 1 d .
H35A H 0.5176 0.3476 0.3722 0.060 Uiso 1 1 calc R
H35B H 0.5894 0.4735 0.3414 0.060 Uiso 1 1 calc R
C36 C 0.6341(4) 0.7628(4) 0.46615(12) 0.0811(10) Uani 1 1 d .
H36A H 0.5080 0.8009 0.4735 0.122 Uiso 1 1 calc R
H36B H 0.6495 0.8641 0.4525 0.122 Uiso 1 1 calc R
H36C H 0.7072 0.7042 0.4980 0.122 Uiso 1 1 calc R
O1 O 0.43409(18) 0.31838(19) 0.14360(5) 0.0374(4) Uani 1 1 d .
O2 O 0.4510(2) 0.3423(2) 0.05408(6) 0.0443(4) Uani 1 1 d .
O3 O 0.4868(2) -0.1151(2) 0.20393(6) 0.0508(4) Uani 1 1 d .
O4 O 0.2659(2) -0.1367(2) 0.16095(6) 0.0448(4) Uani 1 1 d .
O5 O 0.6941(3) 0.2481(3) 0.27580(6) 0.0692(6) Uani 1 1 d .
O6 O 0.7472(2) 0.0484(2) 0.34962(6) 0.0560(5) Uani 1 1 d .
O7 O 0.8401(2) 0.5529(2) 0.32143(6) 0.0490(4) Uani 1 1 d .
O8 O 1.1345(2) 0.4071(2) 0.35396(6) 0.0537(5) Uani 1 1 d .

loop_
_atom_site_aniso_label
_atom_site_aniso_U_11
_atom_site_aniso_U_22
_atom_site_aniso_U_33
_atom_site_aniso_U_23
_atom_site_aniso_U_13
_atom_site_aniso_U_12
C1 0.0302(11) 0.0364(12) 0.0308(11) -0.0017(9) 0.0026(9) -0.0185(10)
C2 0.0289(11) 0.0324(12) 0.0294(11) -0.0011(9) 0.0017(8) -0.0171(9)
C3 0.0268(11) 0.0390(13) 0.0392(12) -0.0052(10) 0.0020(9) -0.0190(10)
C4 0.0303(12) 0.0471(14) 0.0499(14) -0.0089(11) 0.0037(10) -0.0170(11)
C5 0.0298(12) 0.0358(13) 0.0449(13) -0.0058(10) -0.0006(10) -0.0118(10)
C6 0.0399(13) 0.0338(12) 0.0435(13) 0.0003(10) -0.0040(10) -0.0197(11)
C7 0.0504(16) 0.117(3) 0.0705(19) -0.0170(18) 0.0072(14) -0.0585(18)
C8 0.0499(16) 0.100(2) 0.076(2) -0.0161(17) 0.0153(14) -0.0508(17)
C9 0.0442(13) 0.0399(13) 0.0350(12) 0.0014(10) -0.0068(10) -0.0204(11)
C10 0.0561(15) 0.0554(16) 0.0336(12) -0.0019(11) -0.0061(11) -0.0361(14)
C11 0.0728(18) 0.0450(15) 0.0364(13) -0.0046(11) 0.0014(12) -0.0390(14)
C12 0.0509(14) 0.0364(13) 0.0388(13) -0.0052(10) 0.0075(11) -0.0188(11)
C13 0.0290(11) 0.0322(12) 0.0351(11) 0.0002(9) -0.0007(9) -0.0157(10)
C14 0.0368(12) 0.0389(13) 0.0330(11) 0.0030(10) -0.0059(9) -0.0227(11)
C15 0.0448(13) 0.0481(14) 0.0319(12) -0.0036(10) 0.0061(10) -0.0280(12)
C16 0.083(2) 0.0509(16) 0.0450(14) 0.0059(12) 0.0037(13) -0.0426(15)
C17 0.082(2) 0.0543(17) 0.0558(16) 0.0178(13) -0.0164(15) -0.0357(16)
C18 0.0396(14) 0.0425(15) 0.0692(17) -0.0111(13) 0.0003(12) -0.0112(12)
C19 0.0393(13) 0.0460(14) 0.0383(12) -0.0024(10) -0.0010(10) -0.0236(11)
C20 0.0530(15) 0.0525(15) 0.0477(14) -0.0071(12) -0.0033(12) -0.0299(13)
C21 0.0484(15) 0.0585(17) 0.0498(15) -0.0153(13) -0.0020(12) -0.0221(13)
C22 0.0492(15) 0.0701(18) 0.0444(14) -0.0100(13) 0.0082(12) -0.0309(14)
C23 0.0470(14) 0.0513(15) 0.0353(12) 0.0021(11) 0.0007(10) -0.0292(12)
C24 0.0416(13) 0.0422(13) 0.0313(11) 0.0008(10) -0.0020(10) -0.0237(11)
C25 0.081(2) 0.097(3) 0.073(2) 0.0289(19) 0.0122(18) -0.039(2)
C26 0.082(2) 0.088(2) 0.069(2) 0.0070(17) 0.0156(17) -0.0528(19)
C27 0.0489(15) 0.0549(16) 0.0422(13) 0.0044(12) -0.0059(11) -0.0253(13)
C28 0.0521(16) 0.0508(17) 0.0698(19) 0.0159(14) -0.0129(14) -0.0232(14)
C29 0.0580(18) 0.0412(16) 0.095(2) 0.0015(16) -0.0085(16) -0.0221(14)
C30 0.0625(18) 0.0582(18) 0.0747(19) -0.0240(15) 0.0112(15) -0.0304(15)
C31 0.0553(15) 0.0485(15) 0.0374(13) -0.0035(11) 0.0034(11) -0.0316(13)
C32 0.0646(16) 0.0477(15) 0.0386(13) 0.0051(11) -0.0094(12) -0.0356(13)
C33 0.0715(19) 0.0633(19) 0.082(2) -0.0068(16) -0.0184(16) -0.0431(16)
C34 0.104(2) 0.071(2) 0.070(2) -0.0046(16) -0.0300(18) -0.0521(19)
C35 0.0468(14) 0.0558(16) 0.0521(15) 0.0011(12) -0.0065(12) -0.0300(13)
C36 0.072(2) 0.087(2) 0.085(2) -0.0449(19) 0.0056(17) -0.0301(18)
O1 0.0305(8) 0.0443(9) 0.0410(8) -0.0035(7) -0.0031(6) -0.0211(7)
O2 0.0436(9) 0.0556(10) 0.0433(9) -0.0091(8) 0.0143(7) -0.0317(8)
O3 0.0541(10) 0.0522(10) 0.0454(9) 0.0170(8) -0.0193(8) -0.0295(9)
O4 0.0597(10) 0.0501(10) 0.0388(9) 0.0049(7) -0.0036(7) -0.0401(9)
O5 0.1094(16) 0.0753(13) 0.0423(10) 0.0066(9) -0.0243(10) -0.0615(12)
O6 0.0702(12) 0.0528(11) 0.0567(10) 0.0080(8) -0.0161(9) -0.0415(10)
O7 0.0574(10) 0.0510(10) 0.0385(9) 0.0064(8) -0.0046(8) -0.0286(9)
O8 0.0475(10) 0.0575(11) 0.0597(11) 0.0041(9) 0.0063(8) -0.0314(9)

loop_
_atom_type_symbol
_atom_type_description
_atom_type_scat_dispersion_real
_atom_type_scat_dispersion_imag
_atom_type_scat_source
C C 0.0033 0.0016 'International Tables Vol C Tables 4.2.6.8 and 6.1.1.4'
H H 0.0000 0.0000 'International Tables Vol C Tables 4.2.6.8 and 6.1.1.4'
O O 0.0106 0.0060 'International Tables Vol C Tables 4.2.6.8 and 6.1.1.4'

loop_
_geom_angle_atom_site_label_1
_geom_angle_atom_site_label_2
_geom_angle_atom_site_label_3
_geom_angle
O2 C1 O1 105.24(16)
O2 C1 C6 110.87(16)
O1 C1 C6 107.81(16)
O2 C1 C2 108.58(16)
O1 C1 C2 111.11(15)
C6 C1 C2 112.97(18)
C9 C2 C1 109.06(16)
C9 C2 C3 108.95(17)
C1 C2 C3 111.29(17)
C9 C2 C13 113.53(17)
C1 C2 C13 109.91(17)
C3 C2 C13 104.05(16)
C15 C3 C4 117.48(18)
C15 C3 C2 104.37(16)
C4 C3 C2 115.06(17)
C15 C3 H3 106.4
C4 C3 H3 106.4
C2 C3 H3 106.4
C3 C4 C5 114.06(18)
C3 C4 H4A 108.7
C5 C4 H4A 108.7
C3 C4 H4B 108.7
C5 C4 H4B 108.7
H4A C4 H4B 107.6
C6 C5 C18 110.65(19)
C6 C5 C4 109.66(18)
C18 C5 C4 112.25(19)
C6 C5 H5 108.0
C18 C5 H5 108.0
C4 C5 H5 108.0
C1 C6 C5 111.83(17)
C1 C6 H6A 109.3
C5 C6 H6A 109.3
C1 C6 H6B 109.3
C5 C6 H6B 109.3
H6A C6 H6B 107.9
O1 C7 C8 106.7(2)
O1 C7 H7A 110.4
C8 C7 H7A 110.4
O1 C7 H7B 110.4
C8 C7 H7B 110.4
H7A C7 H7B 108.6
O2 C8 C7 107.0(2)
O2 C8 H8A 110.3
C7 C8 H8A 110.3
O2 C8 H8B 110.3
C7 C8 H8B 110.3
H8A C8 H8B 108.6
C10 C9 C2 112.76(17)
C10 C9 H9A 109.0
C2 C9 H9A 109.0
C10 C9 H9B 109.0
C2 C9 H9B 109.0
H9A C9 H9B 107.8
C11 C10 C9 120.3(2)
C11 C10 H10 119.9
C9 C10 H10 119.9
C10 C11 C12 120.1(2)
C10 C11 H11 119.9
C12 C11 H11 119.9
C11 C12 C13 112.80(19)
C11 C12 H12A 109.0
C13 C12 H12A 109.0
C11 C12 H12B 109.0
C13 C12 H12B 109.0
H12A C12 H12B 107.8
C12 C13 C14 114.56(18)
C12 C13 C2 114.52(17)
C14 C13 C2 106.23(17)
C12 C13 H13 107.0
C14 C13 H13 107.0
C2 C13 H13 107.0
O4 C14 O3 105.39(17)
O4 C14 C15 111.25(18)
O3 C14 C15 112.57(17)
O4 C14 C13 110.93(16)
O3 C14 C13 110.92(17)
C15 C14 C13 105.89(17)
C14 C15 C3 102.73(17)
C14 C15 H15A 111.2
C3 C15 H15A 111.2
C14 C15 H15B 111.2
C3 C15 H15B 111.2
H15A C15 H15B 109.1
O4 C16 C17 104.55(19)
O4 C16 H16A 110.8
C17 C16 H16A 110.8
O4 C16 H16B 110.8
C17 C16 H16B 110.8
H16A C16 H16B 108.9
O3 C17 C16 106.17(19)
O3 C17 H17A 110.5
C16 C17 H17A 110.5
O3 C17 H17B 110.5
C16 C17 H17B 110.5
H17A C17 H17B 108.7
C5 C18 H18A 109.5
C5 C18 H18B 109.5
H18A C18 H18B 109.5
C5 C18 H18C 109.5
H18A C18 H18C 109.5
H18B C18 H18C 109.5
O8 C19 O7 105.08(17)
O8 C19 C20 110.73(18)
O7 C19 C20 107.64(19)
O8 C19 C24 108.81(18)
O7 C19 C24 110.82(17)
C20 C19 C24 113.44(19)
C19 C20 C21 111.50(19)
C19 C20 H20A 109.3
C21 C20 H20A 109.3
C19 C20 H20B 109.3
C21 C20 H20B 109.3
H20A C20 H20B 108.0
C20 C21 C22 109.1(2)
C20 C21 C36 111.0(2)
C22 C21 C36 111.5(2)
C20 C21 H21 108.4
C22 C21 H21 108.4
C36 C21 H21 108.4
C21 C22 C23 115.1(2)
C21 C22 H22A 108.5
C23 C22 H22A 108.5
C21 C22 H22B 108.5
C23 C22 H22B 108.5
H22A C22 H22B 107.5
C35 C23 C22 117.1(2)
C35 C23 C24 104.19(18)
C22 C23 C24 115.13(19)
C35 C23 H23 106.6
C22 C23 H23 106.6
C24 C23 H23 106.6
C19 C24 C23 110.95(19)
C19 C24 C31 110.92(18)
C23 C24 C31 103.74(17)
C19 C24 C27 108.75(18)
C23 C24 C27 109.36(18)
C31 C24 C27 113.06(19)
O7 C25 C26 107.0(2)
O7 C25 H25A 110.3
C26 C25 H25A 110.3
O7 C25 H25B 110.3
C26 C25 H25B 110.3
H25A C25 H25B 108.6
O8 C26 C25 106.8(2)
O8 C26 H26A 110.4
C25 C26 H26A 110.4
O8 C26 H26B 110.4
C25 C26 H26B 110.4
H26A C26 H26B 108.6
C28 C27 C24 112.4(2)
C28 C27 H27A 109.1
C24 C27 H27A 109.1
C28 C27 H27B 109.1
C24 C27 H27B 109.1
H27A C27 H27B 107.9
C29 C28 C27 120.3(3)
C29 C28 H28 119.9
C27 C28 H28 119.9
C28 C29 C30 119.9(3)
C28 C29 H29 120.1
C30 C29 H29 120.1
C29 C30 C31 112.6(2)
C29 C30 H30A 109.1
C31 C30 H30A 109.1
C29 C30 H30B 109.1
C31 C30 H30B 109.1
H30A C30 H30B 107.8
C30 C31 C32 114.5(2)
C30 C31 C24 114.8(2)
C32 C31 C24 106.25(18)
C30 C31 H31 106.9
C32 C31 H31 106.9
C24 C31 H31 106.9
O6 C32 O5 105.05(17)
O6 C32 C35 111.5(2)
O5 C32 C35 112.7(2)
O6 C32 C31 110.90(19)
O5 C32 C31 111.17(19)
C35 C32 C31 105.66(18)
O6 C33 C34 103.0(2)
O6 C33 H33A 111.2
C34 C33 H33A 111.2
O6 C33 H33B 111.2
C34 C33 H33B 111.2
H33A C33 H33B 109.1
O5 C34 C33 104.6(2)
O5 C34 H34A 110.8
C33 C34 H34A 110.8
O5 C34 H34B 110.8
C33 C34 H34B 110.8
H34A C34 H34B 108.9
C32 C35 C23 102.47(19)
C32 C35 H35A 111.3
C23 C35 H35A 111.3
C32 C35 H35B 111.3
C23 C35 H35B 111.3
H35A C35 H35B 109.2
C21 C36 H36A 109.5
C21 C36 H36B 109.5
H36A C36 H36B 109.5
C21 C36 H36C 109.5
H36A C36 H36C 109.5
H36B C36 H36C 109.5
C7 O1 C1 108.20(17)
C8 O2 C1 108.69(18)
C17 O3 C14 108.69(18)
C16 O4 C14 106.76(16)
C34 O5 C32 109.21(19)
C32 O6 C33 105.27(18)
C25 O7 C19 109.0(2)
C26 O8 C19 108.44(19)

loop_
_geom_bond_atom_site_label_1
_geom_bond_atom_site_label_2
_geom_bond_distance
C1 O2 1.432(2)
C1 O1 1.438(2)
C1 C6 1.516(3)
C1 C2 1.551(3)
C2 C9 1.550(3)
C2 C3 1.555(3)
C2 C13 1.561(3)
C3 C15 1.524(3)
C3 C4 1.527(3)
C3 H3 0.9800
C4 C5 1.529(3)
C4 H4A 0.9700
C4 H4B 0.9700
C5 C6 1.521(3)
C5 C18 1.527(3)
C5 H5 0.9800
C6 H6A 0.9700
C6 H6B 0.9700
C7 O1 1.418(3)
C7 C8 1.460(4)
C7 H7A 0.9700
C7 H7B 0.9700
C8 O2 1.411(3)
C8 H8A 0.9700
C8 H8B 0.9700
C9 C10 1.498(3)
C9 H9A 0.9700
C9 H9B 0.9700
C10 C11 1.310(3)
C10 H10 0.9300
C11 C12 1.497(3)
C11 H11 0.9300
C12 C13 1.534(3)
C12 H12A 0.9700
C12 H12B 0.9700
C13 C14 1.541(3)
C13 H13 0.9800
C14 O4 1.424(3)
C14 O3 1.433(2)
C14 C15 1.523(3)
C15 H15A 0.9700
C15 H15B 0.9700
C16 O4 1.416(3)
C16 C17 1.495(4)
C16 H16A 0.9700
C16 H16B 0.9700
C17 O3 1.403(3)
C17 H17A 0.9700
C17 H17B 0.9700
C18 H18A 0.9600
C18 H18B 0.9600
C18 H18C 0.9600
C19 O8 1.435(3)
C19 O7 1.442(3)
C19 C20 1.522(3)
C19 C24 1.546(3)
C20 C21 1.525(4)
C20 H20A 0.9700
C20 H20B 0.9700
C21 C22 1.526(4)
C21 C36 1.531(4)
C21 H21 0.9800
C22 C23 1.528(3)
C22 H22A 0.9700
C22 H22B 0.9700
C23 C35 1.524(3)
C23 C24 1.556(3)
C23 H23 0.9800
C24 C31 1.556(3)
C24 C27 1.557(3)
C25 O7 1.408(3)
C25 C26 1.452(4)
C25 H25A 0.9700
C25 H25B 0.9700
C26 O8 1.402(3)
C26 H26A 0.9700
C26 H26B 0.9700
C27 C28 1.491(4)
C27 H27A 0.9700
C27 H27B 0.9700
C28 C29 1.317(4)
C28 H28 0.9300
C29 C30 1.486(4)
C29 H29 0.9300
C30 C31 1.531(4)
C30 H30A 0.9700
C30 H30B 0.9700
C31 C32 1.544(3)
C31 H31 0.9800
C32 O6 1.424(3)
C32 O5 1.440(3)
C32 C35 1.513(3)
C33 O6 1.430(3)
C33 C34 1.499(4)
C33 H33A 0.9700
C33 H33B 0.9700
C34 O5 1.405(3)
C34 H34A 0.9700
C34 H34B 0.9700
C35 H35A 0.9700
C35 H35B 0.9700
C36 H36A 0.9600
C36 H36B 0.9600
C36 H36C 0.9600

loop_
_geom_torsion_atom_site_label_1
_geom_torsion_atom_site_label_2
_geom_torsion_atom_site_label_3
_geom_torsion_atom_site_label_4
_geom_torsion
O2 C1 C2 C9 -51.5(2)
O1 C1 C2 C9 -166.76(16)
C6 C1 C2 C9 71.9(2)
O2 C1 C2 C3 -171.71(15)
O1 C1 C2 C3 73.0(2)
C6 C1 C2 C3 -48.3(2)
O2 C1 C2 C13 73.6(2)
O1 C1 C2 C13 -41.7(2)
C6 C1 C2 C13 -163.03(16)
C9 C2 C3 C15 152.17(17)
C1 C2 C3 C15 -87.5(2)
C13 C2 C3 C15 30.8(2)
C9 C2 C3 C4 -77.6(2)
C1 C2 C3 C4 42.7(2)
C13 C2 C3 C4 160.98(17)
C15 C3 C4 C5 77.1(2)
C2 C3 C4 C5 -46.4(3)
C3 C4 C5 C6 53.0(2)
C3 C4 C5 C18 176.45(19)
O2 C1 C6 C5 -179.89(16)
O1 C1 C6 C5 -65.2(2)
C2 C1 C6 C5 58.0(2)
C18 C5 C6 C1 176.87(18)
C4 C5 C6 C1 -58.8(2)
O1 C7 C8 O2 1.3(3)
C1 C2 C9 C10 160.80(18)
C3 C2 C9 C10 -77.5(2)
C13 C2 C9 C10 37.9(3)
C2 C9 C10 C11 -41.0(3)
C9 C10 C11 C12 0.4(3)
C10 C11 C12 C13 40.8(3)
C11 C12 C13 C14 84.4(2)
C11 C12 C13 C2 -38.7(2)
C9 C2 C13 C12 0.6(2)
C1 C2 C13 C12 -121.86(18)
C3 C2 C13 C12 118.89(19)
C9 C2 C13 C14 -126.91(18)
C1 C2 C13 C14 110.65(18)
C3 C2 C13 C14 -8.60(19)
C12 C13 C14 O4 -23.3(2)
C2 C13 C14 O4 104.13(19)
C12 C13 C14 O3 93.4(2)
C2 C13 C14 O3 -139.09(17)
C12 C13 C14 C15 -144.15(18)
C2 C13 C14 C15 -16.7(2)
O4 C14 C15 C3 -84.79(19)
O3 C14 C15 C3 157.17(16)
C13 C14 C15 C3 35.8(2)
C4 C3 C15 C14 -170.05(17)
C2 C3 C15 C14 -41.3(2)
O4 C16 C17 O3 15.9(3)
O8 C19 C20 C21 178.49(19)
O7 C19 C20 C21 64.1(2)
C24 C19 C20 C21 -58.8(3)
C19 C20 C21 C22 58.5(3)
C19 C20 C21 C36 -178.3(2)
C20 C21 C22 C23 -52.5(3)
C36 C21 C22 C23 -175.4(2)
C21 C22 C23 C35 -77.4(3)
C21 C22 C23 C24 45.5(3)
O8 C19 C24 C23 172.28(16)
O7 C19 C24 C23 -72.7(2)
C20 C19 C24 C23 48.5(2)
O8 C19 C24 C31 -73.0(2)
O7 C19 C24 C31 42.1(2)
C20 C19 C24 C31 163.29(18)
O8 C19 C24 C27 52.0(2)
O7 C19 C24 C27 167.01(18)
C20 C19 C24 C27 -71.8(2)
C35 C23 C24 C19 87.9(2)
C22 C23 C24 C19 -41.7(3)
C35 C23 C24 C31 -31.3(2)
C22 C23 C24 C31 -160.82(19)
C35 C23 C24 C27 -152.16(19)
C22 C23 C24 C27 78.3(2)
O7 C25 C26 O8 11.4(4)
C19 C24 C27 C28 -162.1(2)
C23 C24 C27 C28 76.6(3)
C31 C24 C27 C28 -38.4(3)
C24 C27 C28 C29 42.0(3)
C27 C28 C29 C30 -0.7(4)
C28 C29 C30 C31 -41.3(4)
C29 C30 C31 C32 -83.7(3)
C29 C30 C31 C24 39.6(3)
C19 C24 C31 C30 121.7(2)
C23 C24 C31 C30 -119.2(2)
C27 C24 C31 C30 -0.8(3)
C19 C24 C31 C32 -110.7(2)
C23 C24 C31 C32 8.5(2)
C27 C24 C31 C32 126.8(2)
C30 C31 C32 O6 24.3(3)
C24 C31 C32 O6 -103.5(2)
C30 C31 C32 O5 -92.1(2)
C24 C31 C32 O5 140.07(19)
C30 C31 C32 C35 145.3(2)
C24 C31 C32 C35 17.5(2)
O6 C33 C34 O5 -27.9(3)
O6 C32 C35 C23 83.6(2)
O5 C32 C35 C23 -158.53(18)
C31 C32 C35 C23 -37.0(2)
C22 C23 C35 C32 170.81(19)
C24 C23 C35 C32 42.4(2)
C8 C7 O1 C1 -13.5(3)
O2 C1 O1 C7 20.4(2)
C6 C1 O1 C7 -98.0(2)
C2 C1 O1 C7 137.7(2)
C7 C8 O2 C1 11.6(3)
O1 C1 O2 C8 -19.7(2)
C6 C1 O2 C8 96.6(2)
C2 C1 O2 C8 -138.7(2)
C16 C17 O3 C14 1.7(3)
O4 C14 O3 C17 -18.7(2)
C15 C14 O3 C17 102.7(2)
C13 C14 O3 C17 -138.8(2)
C17 C16 O4 C14 -27.7(3)
O3 C14 O4 C16 29.1(2)
C15 C14 O4 C16 -93.2(2)
C13 C14 O4 C16 149.19(19)
C33 C34 O5 C32 9.4(3)
O6 C32 O5 C34 12.8(3)
C35 C32 O5 C34 -108.7(3)
C31 C32 O5 C34 132.9(2)
O5 C32 O6 C33 -30.9(3)
C35 C32 O6 C33 91.4(2)
C31 C32 O6 C33 -151.1(2)
C34 C33 O6 C32 36.3(3)
C26 C25 O7 C19 0.5(3)
O8 C19 O7 C25 -11.8(3)
C20 C19 O7 C25 106.3(2)
C24 C19 O7 C25 -129.2(2)
C25 C26 O8 C19 -19.0(3)
O7 C19 O8 C26 19.1(2)
C20 C19 O8 C26 -96.9(2)
C24 C19 O8 C26 137.8(2)
